data_7236780
loop_
_publ_author_name
'Guo, Qiang'
'Zhang, Wan-Ying'
'Chen, Cheng'
'Ye, Qiong'
'Fu, Da-Wei'

_publ_section_title
;
 Red-light emission and dielectric reversible duple opto-electronic
 switches in a hybrid multifunctional material:
 (2-methylimidazolium)MnCl3(H2O)
;
_journal_issue 22
_journal_name_full 'Journal of Materials Chemistry C'
_journal_page_first 5458
_journal_paper_doi 10.1039/C7TC01520H
_journal_volume 5
_journal_year 2017
_chemical_formula_sum 'C4 H9 Cl3 Mn N2 O'
_chemical_formula_weight 262.42
_space_group_IT_number 14
_space_group_name_Hall '-P 2ybc'
_space_group_name_H-M_alt 'P 1 21/c 1'
_symmetry_cell_setting monoclinic
_symmetry_space_group_name_H-M 'P 1 21/c 1'
_atom_sites_solution_hydrogens geom
_atom_sites_solution_primary direct
_atom_sites_solution_secondary difmap
_audit_creation_method SHELXL-97
_audit_update_record
;
2016-12-12 deposited with the CCDC.
2017-05-15 downloaded from the CCDC.
;
_cell_angle_alpha 90.00
_cell_angle_beta 93.862(7)
_cell_angle_gamma 90.00
_cell_formula_units_Z 12
_cell_length_a 26.896(3)
_cell_length_b 14.523(3)
_cell_length_c 7.2525(10)
_cell_measurement_reflns_used 6337
_cell_measurement_temperature 173(2)
_cell_measurement_theta_max 27.5
_cell_measurement_theta_min 1.5
_cell_volume 2826.5(8)
_computing_cell_refinement 'CrystalClear (Rigaku, 2005)'
_computing_data_collection 'CrystalClear (Rigaku, 2005)'
_computing_data_reduction 'CrystalClear (Rigaku, 2005)'
_computing_molecular_graphics 'DIAMOND (Brandenburg & Putz, 2005)'
_computing_publication_material 'SHELXL-97 (Sheldrick, 2008)'
_computing_structure_refinement 'SHELXL-97 (Sheldrick, 1997)'
_computing_structure_solution 'SHELXS-97 (Sheldrick, 1990)'
_diffrn_ambient_temperature 173(2)
_diffrn_measured_fraction_theta_full 0.980
_diffrn_measured_fraction_theta_max 0.980
_diffrn_measurement_device_type 'Rigaku, SCXmini'
_diffrn_measurement_method '\w scans'
_diffrn_radiation_monochromator graphite
_diffrn_radiation_source 'fine-focus sealed tube'
_diffrn_radiation_type MoK\a
_diffrn_radiation_wavelength 0.71073
_diffrn_reflns_av_R_equivalents 0.0500
_diffrn_reflns_av_sigmaI/netI 0.0830
_diffrn_reflns_limit_h_max 34
_diffrn_reflns_limit_h_min -34
_diffrn_reflns_limit_k_max 16
_diffrn_reflns_limit_k_min -18
_diffrn_reflns_limit_l_max 9
_diffrn_reflns_limit_l_min -6
_diffrn_reflns_number 18039
_diffrn_reflns_theta_full 27.46
_diffrn_reflns_theta_max 27.46
_diffrn_reflns_theta_min 1.52
_exptl_absorpt_coefficient_mu 2.198
_exptl_absorpt_correction_T_max 1.0000
_exptl_absorpt_correction_T_min 0.7582
_exptl_absorpt_correction_type multi-scan
_exptl_absorpt_process_details 'CrystalClear (Rigaku, 2005)'
_exptl_crystal_colour pink
_exptl_crystal_density_diffrn 1.850
_exptl_crystal_density_method 'not measured'
_exptl_crystal_description block
_exptl_crystal_F_000 1572
_refine_diff_density_max 2.495
_refine_diff_density_min -1.389
_refine_diff_density_rms 0.304
_refine_ls_extinction_method none
_refine_ls_goodness_of_fit_ref 1.278
_refine_ls_hydrogen_treatment mixed
_refine_ls_matrix_type full
_refine_ls_number_parameters 268
_refine_ls_number_reflns 6337
_refine_ls_number_restraints 177
_refine_ls_restrained_S_all 1.260
_refine_ls_R_factor_all 0.1315
_refine_ls_R_factor_gt 0.1015
_refine_ls_shift/su_max 0.000
_refine_ls_shift/su_mean 0.000
_refine_ls_structure_factor_coef Fsqd
_refine_ls_weighting_details 'calc w=1/[\s^2^(Fo^2^)+(0.0773P)^2^+352.2365P] where P=(Fo^2^+2Fc^2^)/3'
_refine_ls_weighting_scheme calc
_refine_ls_wR_factor_gt 0.3216
_refine_ls_wR_factor_ref 0.3425
_reflns_number_gt 2204
_reflns_number_total 3337
_reflns_threshold_expression >2sigma(I)
_cod_data_source_file c7tc01520h2.cif
_cod_data_source_block 3
_cod_original_cell_volume 2826.4(7)
_cod_original_sg_symbol_H-M P21/c
_cod_database_code 7236780

loop_
_symmetry_equiv_pos_as_xyz
'x, y, z'
'-x, y+1/2, -z+1/2'
'-x, -y, -z'
'x, -y-1/2, z-1/2'

loop_
_atom_site_label
_atom_site_type_symbol
_atom_site_fract_x
_atom_site_fract_y
_atom_site_fract_z
_atom_site_U_iso_or_equiv
_atom_site_adp_type
_atom_site_occupancy
_atom_site_symmetry_multiplicity
_atom_site_calc_flag
_atom_site_refinement_flags
Mn1 Mn 0.14037(5) 0.23860(9) 0.18275(17) 0.0134(3) Uani 1 1 d U
Mn3 Mn 0.19295(5) 0.73929(9) 0.32634(16) 0.0123(3) Uani 1 1 d U
Cl9 Cl 0.26002(7) 0.75692(15) 0.0919(3) 0.0141(4) Uani 1 1 d U
Cl3 Cl 0.07339(7) 0.25784(15) 0.4161(3) 0.0155(5) Uani 1 1 d U
Cl7 Cl 0.12916(7) 0.76237(15) 0.0627(3) 0.0148(5) Uani 1 1 d U
Cl2 Cl 0.20397(8) 0.26344(15) 0.4447(3) 0.0161(5) Uani 1 1 d U
Cl8 Cl 0.19808(8) 0.56709(15) 0.2858(3) 0.0193(5) Uani 1 1 d U
Cl1 Cl 0.13633(7) 0.06679(14) 0.2152(3) 0.0144(5) Uani 1 1 d U
Mn2 Mn 0.47391(4) 0.23890(8) 0.17900(17) 0.0083(3) Uani 1 1 d U
Cl5 Cl 0.40649(7) 0.25731(14) 0.4139(3) 0.0114(4) Uani 1 1 d U
Cl6 Cl 0.53752(7) 0.23808(15) -0.0587(3) 0.0145(5) Uani 1 1 d U
Cl4 Cl 0.46964(7) 0.06579(13) 0.2141(3) 0.0138(5) Uani 1 1 d U
O2 O 0.4704(2) 0.3916(4) 0.1431(9) 0.0173(6) Uani 1 1 d U
H2C H 0.4908 0.4083 0.0650 0.026 Uiso 1 1 d R
H2D H 0.4779 0.4175 0.2463 0.026 Uiso 1 1 d R
O1 O 0.1376(2) 0.3910(4) 0.1455(8) 0.0163(14) Uani 1 1 d U
H1C H 0.1582 0.4068 0.0673 0.024 Uiso 1 1 d R
H1D H 0.1454 0.4171 0.2484 0.024 Uiso 1 1 d R
O3 O 0.1989(2) 0.8921(4) 0.3573(9) 0.0173(6) Uani 1 1 d U
H3B H 0.1788 0.9103 0.4353 0.026 Uiso 1 1 d R
H3C H 0.1915 0.9176 0.2535 0.026 Uiso 1 1 d R
N2 N 0.3140(3) 0.5554(6) 0.2776(11) 0.0226(15) Uani 1 1 d U
H2B H 0.2829 0.5744 0.2648 0.027 Uiso 1 1 calc R
C2 C 0.3545(4) 0.6033(7) 0.3394(14) 0.0262(19) Uani 1 1 d U
H2A H 0.3533 0.6638 0.3886 0.031 Uiso 1 1 calc R
C3 C 0.3322(4) 0.4716(7) 0.2400(12) 0.0200(16) Uani 1 1 d U
C1 C 0.3952(4) 0.5580(7) 0.3245(12) 0.0226(18) Uani 1 1 d U
H1A H 0.4286 0.5789 0.3444 0.027 Uiso 1 1 calc R
C6 C 0.2716(3) 0.0596(6) 0.1743(13) 0.0173(6) Uani 1 1 d U
H6A H 0.2384 0.0797 0.1443 0.021 Uiso 1 1 calc R
C8 C 0.3645(4) -0.1069(7) 0.3332(14) 0.023(2) Uani 1 1 d U
H8A H 0.4003 -0.0940 0.3383 0.035 Uiso 1 1 calc R
H8B H 0.3570 -0.1595 0.2515 0.035 Uiso 1 1 calc R
H8C H 0.3546 -0.1212 0.4575 0.035 Uiso 1 1 calc R
N4 N 0.3529(3) 0.0530(6) 0.2354(13) 0.0260(18) Uani 1 1 d U
H4D H 0.3839 0.0707 0.2604 0.031 Uiso 1 1 calc R
C7 C 0.3371(3) -0.0265(6) 0.2621(13) 0.0173(6) Uani 1 1 d U
N1 N 0.3782(3) 0.4717(6) 0.2724(11) 0.0253(17) Uani 1 1 d U
H1B H 0.3974 0.4230 0.2632 0.030 Uiso 1 1 calc R
N3 N 0.2860(3) -0.0234(5) 0.2386(11) 0.0177(16) Uani 1 1 d U
H3A H 0.2659 -0.0690 0.2623 0.021 Uiso 1 1 calc R
C4 C 0.2997(5) 0.3896(9) 0.1671(16) 0.039(2) Uani 1 1 d U
H4A H 0.3210 0.3359 0.1509 0.059 Uiso 1 1 calc R
H4B H 0.2826 0.4061 0.0482 0.059 Uiso 1 1 calc R
H4C H 0.2750 0.3749 0.2561 0.059 Uiso 1 1 calc R
C5 C 0.3150(3) 0.1101(7) 0.1607(13) 0.0209(18) Uani 1 1 d U
H5A H 0.3182 0.1702 0.1113 0.025 Uiso 1 1 calc R
N5 N 1.0195(3) 0.0496(5) 0.2031(11) 0.0173(6) Uani 1 1 d U
H5B H 1.0507 0.0614 0.1825 0.021 Uiso 1 1 calc R
C10 C 0.9805(4) 0.1091(6) 0.1680(13) 0.0204(18) Uani 1 1 d U
H10A H 0.9829 0.1732 0.1442 0.024 Uiso 1 1 calc R
C11 C 1.0024(3) -0.0319(6) 0.2762(13) 0.0186(17) Uani 1 1 d U
N6 N 0.9526(3) -0.0262(5) 0.2403(11) 0.0173(6) Uani 1 1 d U
H6B H 0.9314 -0.0712 0.2566 0.021 Uiso 1 1 calc R
C12 C 1.0323(4) -0.1094(7) 0.3279(14) 0.025(2) Uani 1 1 d U
H12A H 1.0113 -0.1577 0.3764 0.037 Uiso 1 1 calc R
H12B H 1.0579 -0.0913 0.4233 0.037 Uiso 1 1 calc R
H12C H 1.0482 -0.1327 0.2196 0.037 Uiso 1 1 calc R
C9 C 0.9394(3) 0.0621(7) 0.1731(13) 0.0224(19) Uani 1 1 d U
H9A H 0.9067 0.0833 0.1381 0.027 Uiso 1 1 calc R

loop_
_atom_site_aniso_label
_atom_site_aniso_U_11
_atom_site_aniso_U_22
_atom_site_aniso_U_33
_atom_site_aniso_U_23
_atom_site_aniso_U_13
_atom_site_aniso_U_12
Mn1 0.0182(6) 0.0126(6) 0.0093(5) 0.0027(5) -0.0004(5) 0.0009(5)
Mn3 0.0125(5) 0.0174(6) 0.0070(5) 0.0009(5) 0.0004(4) -0.0003(5)
Cl9 0.0114(7) 0.0214(9) 0.0095(8) -0.0027(8) 0.0016(6) -0.0032(7)
Cl3 0.0139(8) 0.0198(9) 0.0124(8) -0.0048(8) -0.0021(7) -0.0011(8)
Cl7 0.0130(8) 0.0247(10) 0.0064(8) -0.0025(7) -0.0006(6) 0.0020(8)
Cl2 0.0170(8) 0.0228(10) 0.0084(8) -0.0036(8) -0.0008(7) -0.0042(8)
Cl8 0.0202(9) 0.0151(9) 0.0228(10) 0.0018(8) 0.0019(8) -0.0020(8)
Cl1 0.0111(8) 0.0107(8) 0.0209(9) 0.0023(7) -0.0038(7) 0.0000(7)
Mn2 0.0072(5) 0.0065(5) 0.0113(5) -0.0019(5) 0.0017(4) 0.0007(4)
Cl5 0.0083(7) 0.0111(8) 0.0149(8) 0.0006(7) 0.0010(6) 0.0013(7)
Cl6 0.0084(7) 0.0209(9) 0.0145(8) 0.0039(8) 0.0024(6) 0.0030(7)
Cl4 0.0111(8) 0.0088(8) 0.0217(9) -0.0008(7) 0.0038(7) 0.0014(7)
O2 0.0087(9) 0.0139(9) 0.0299(14) -0.0032(10) 0.0063(10) -0.0025(9)
O1 0.028(3) 0.0091(19) 0.011(3) -0.001(2) -0.002(2) -0.002(2)
O3 0.0087(9) 0.0139(9) 0.0299(14) -0.0032(10) 0.0063(10) -0.0025(9)
N2 0.023(2) 0.026(2) 0.019(3) 0.008(3) 0.004(3) 0.007(2)
C2 0.036(3) 0.019(3) 0.023(4) -0.005(3) 0.006(3) -0.001(2)
C3 0.023(3) 0.023(3) 0.014(4) -0.002(3) -0.002(3) 0.000(2)
C1 0.028(3) 0.025(3) 0.014(4) 0.004(3) -0.003(3) -0.004(2)
C6 0.0087(9) 0.0139(9) 0.0299(14) -0.0032(10) 0.0063(10) -0.0025(9)
C8 0.022(3) 0.019(3) 0.027(4) -0.001(3) -0.011(4) -0.002(3)
N4 0.007(2) 0.023(2) 0.048(5) 0.008(3) 0.000(3) -0.007(2)
C7 0.0087(9) 0.0139(9) 0.0299(14) -0.0032(10) 0.0063(10) -0.0025(9)
N1 0.022(2) 0.026(3) 0.027(4) -0.011(3) -0.006(3) 0.006(2)
N3 0.008(2) 0.016(2) 0.029(4) -0.001(3) 0.001(3) -0.007(2)
C4 0.044(4) 0.042(3) 0.030(5) -0.007(4) -0.014(4) -0.015(3)
C5 0.017(3) 0.022(3) 0.024(4) 0.010(3) 0.002(3) -0.008(2)
N5 0.0087(9) 0.0139(9) 0.0299(14) -0.0032(10) 0.0063(10) -0.0025(9)
C10 0.025(3) 0.007(2) 0.028(4) -0.006(3) -0.008(3) 0.000(2)
C11 0.010(2) 0.020(2) 0.027(4) 0.010(3) 0.006(3) 0.004(2)
N6 0.0087(9) 0.0139(9) 0.0299(14) -0.0032(10) 0.0063(10) -0.0025(9)
C12 0.027(3) 0.019(3) 0.030(5) 0.002(3) 0.013(4) 0.015(3)
C9 0.013(2) 0.027(3) 0.026(4) 0.006(3) -0.006(3) 0.006(2)

loop_
_atom_type_symbol
_atom_type_description
_atom_type_scat_dispersion_real
_atom_type_scat_dispersion_imag
_atom_type_scat_source
C C 0.0033 0.0016 'International Tables Vol C Tables 4.2.6.8 and 6.1.1.4'
H H 0.0000 0.0000 'International Tables Vol C Tables 4.2.6.8 and 6.1.1.4'
N N 0.0061 0.0033 'International Tables Vol C Tables 4.2.6.8 and 6.1.1.4'
O O 0.0106 0.0060 'International Tables Vol C Tables 4.2.6.8 and 6.1.1.4'
Cl Cl 0.1484 0.1585 'International Tables Vol C Tables 4.2.6.8 and 6.1.1.4'
Mn Mn 0.3368 0.7283 'International Tables Vol C Tables 4.2.6.8 and 6.1.1.4'

loop_
_geom_angle_atom_site_label_1
_geom_angle_atom_site_label_2
_geom_angle_atom_site_label_3
_geom_angle
_geom_angle_site_symmetry_1
_geom_angle_site_symmetry_3
O1 Mn1 Cl2 87.95(17) . .
O1 Mn1 Cl1 175.43(18) . .
Cl2 Mn1 Cl1 95.98(8) . .
O1 Mn1 Cl2 86.97(18) . 4_565
Cl2 Mn1 Cl2 93.51(8) . 4_565
Cl1 Mn1 Cl2 95.08(8) . 4_565
O1 Mn1 Cl3 82.65(17) . 4_565
Cl2 Mn1 Cl3 170.47(9) . 4_565
Cl1 Mn1 Cl3 93.34(8) . 4_565
Cl2 Mn1 Cl3 87.60(8) 4_565 4_565
O1 Mn1 Cl3 87.28(18) . .
Cl2 Mn1 Cl3 87.59(8) . .
Cl1 Mn1 Cl3 90.56(8) . .
Cl2 Mn1 Cl3 174.11(9) 4_565 .
Cl3 Mn1 Cl3 90.37(8) 4_565 .
O3 Mn3 Cl7 89.10(17) . .
O3 Mn3 Cl7 89.31(18) . 4_576
Cl7 Mn3 Cl7 93.33(8) . 4_576
O3 Mn3 Cl8 172.67(17) . .
Cl7 Mn3 Cl8 94.81(8) . .
Cl7 Mn3 Cl8 96.64(9) 4_576 .
O3 Mn3 Cl9 81.99(17) . 4_576
Cl7 Mn3 Cl9 170.98(9) . 4_576
Cl7 Mn3 Cl9 88.03(7) 4_576 4_576
Cl8 Mn3 Cl9 93.90(8) . 4_576
O3 Mn3 Cl9 85.38(18) . .
Cl7 Mn3 Cl9 87.53(7) . .
Cl7 Mn3 Cl9 174.61(9) 4_576 .
Cl8 Mn3 Cl9 88.59(8) . .
Cl9 Mn3 Cl9 90.30(7) 4_576 .
Mn3 Cl9 Mn3 90.54(7) 4_575 .
Mn1 Cl3 Mn1 90.62(8) 4_566 .
Mn3 Cl7 Mn3 93.19(8) . 4_575
Mn1 Cl2 Mn1 93.32(8) . 4_566
O2 Mn2 Cl6 88.71(17) . 4_566
O2 Mn2 Cl6 87.16(18) . .
Cl6 Mn2 Cl6 93.45(7) 4_566 .
O2 Mn2 Cl4 174.93(16) . .
Cl6 Mn2 Cl4 95.16(8) 4_566 .
Cl6 Mn2 Cl4 95.86(8) . .
O2 Mn2 Cl5 82.43(17) . 4_565
Cl6 Mn2 Cl5 170.95(9) 4_566 4_565
Cl6 Mn2 Cl5 88.01(7) . 4_565
Cl4 Mn2 Cl5 93.58(7) . 4_565
O2 Mn2 Cl5 87.01(17) . .
Cl6 Mn2 Cl5 87.65(7) 4_566 .
Cl6 Mn2 Cl5 174.04(8) . .
Cl4 Mn2 Cl5 89.88(7) . .
Cl5 Mn2 Cl5 90.00(7) 4_565 .
Mn2 Cl5 Mn2 90.25(7) 4_566 .
Mn2 Cl6 Mn2 93.38(7) 4_565 .
C3 N2 C2 103.8(8) . .
C1 C2 N2 112.4(9) . .
N1 C3 N2 109.3(9) . .
N1 C3 C4 126.5(10) . .
N2 C3 C4 124.1(9) . .
C2 C1 N1 102.8(9) . .
N3 C6 C5 105.9(8) . .
C7 N4 C5 111.2(8) . .
N4 C7 N3 107.3(8) . .
N4 C7 C8 128.8(8) . .
N3 C7 C8 123.2(8) . .
C3 N1 C1 111.0(9) . .
C6 N3 C7 109.7(7) . .
C6 C5 N4 104.7(8) . .
C10 N5 C11 109.9(7) . .
C9 C10 N5 107.8(8) . .
N6 C11 N5 102.9(7) . .
N6 C11 C12 129.6(9) . .
N5 C11 C12 125.5(8) . .
C11 N6 C9 110.3(8) . .
C10 C9 N6 107.0(8) . .

loop_
_geom_bond_atom_site_label_1
_geom_bond_atom_site_label_2
_geom_bond_distance
_geom_bond_site_symmetry_2
Mn1 O1 2.230(6) .
Mn1 Cl2 2.496(2) .
Mn1 Cl1 2.509(2) .
Mn1 Cl2 2.511(2) 4_565
Mn1 Cl3 2.553(2) 4_565
Mn1 Cl3 2.569(2) .
Mn3 O3 2.236(6) .
Mn3 Cl7 2.504(2) .
Mn3 Cl7 2.506(2) 4_576
Mn3 Cl8 2.523(3) .
Mn3 Cl9 2.549(2) 4_576
Mn3 Cl9 2.574(2) .
Cl9 Mn3 2.549(2) 4_575
Cl3 Mn1 2.553(2) 4_566
Cl7 Mn3 2.506(2) 4_575
Cl2 Mn1 2.511(2) 4_566
Mn2 O2 2.235(6) .
Mn2 Cl6 2.494(2) 4_566
Mn2 Cl6 2.509(2) .
Mn2 Cl4 2.530(2) .
Mn2 Cl5 2.553(2) 4_565
Mn2 Cl5 2.584(2) .
Cl5 Mn2 2.553(2) 4_566
Cl6 Mn2 2.494(2) 4_565
N2 C3 1.345(13) .
N2 C2 1.344(13) .
C2 C1 1.288(15) .
C3 N1 1.246(13) .
C3 C4 1.548(15) .
C1 N1 1.378(13) .
C6 N3 1.340(12) .
C6 C5 1.388(12) .
C8 C7 1.456(13) .
N4 C7 1.250(12) .
N4 C5 1.395(12) .
C7 N3 1.373(11) .
N5 C10 1.369(12) .
N5 C11 1.388(12) .
C10 C9 1.302(13) .
C11 N6 1.350(11) .
C11 C12 1.419(13) .
N6 C9 1.408(12) .

loop_
_geom_hbond_atom_site_label_D
_geom_hbond_atom_site_label_H
_geom_hbond_atom_site_label_A
_geom_hbond_distance_DH
_geom_hbond_distance_HA
_geom_hbond_distance_DA
_geom_hbond_angle_DHA
_geom_hbond_site_symmetry_A
O2 H2C Cl4 0.85 2.60 3.170(7) 125.8 4_565
O2 H2D Cl4 0.85 2.58 3.137(6) 124.4 2_655
O1 H1C Cl1 0.85 2.61 3.181(6) 125.4 4_565
O3 H3B Cl8 0.85 2.58 3.164(7) 126.9 4_576
O3 H3C Cl1 0.85 2.63 3.179(6) 123.3 1_565
N3 H3A O3 0.88 2.05 2.832(10) 147.0 1_545
N3 H3A Cl9 0.88 2.81 3.421(8) 127.5 1_545
N5 H5B Cl1 0.88 2.30 3.146(7) 161.9 1_655
N6 H6B O1 0.88 2.10 2.874(10) 146.4 2_645
N6 H6B Cl3 0.88 2.78 3.392(8) 127.7 2_645
O1 H1D Cl8 0.85 2.60 3.161(6) 124.3 .
N2 H2B Cl8 0.88 2.30 3.126(9) 156.8 .
N2 H2B Cl9 0.88 2.98 3.495(8) 119.4 .
N4 H4D Cl4 0.88 2.35 3.163(8) 152.8 .
N4 H4D Cl5 0.88 2.98 3.512(9) 120.5 .
N1 H1B O2 0.88 2.25 2.950(11) 136.4 .
N1 H1B Cl5 0.88 2.65 3.349(9) 137.5 .
